data_4119628
loop_
_publ_author_name
'Julien Lieffrig'
'Olivier Jeannin'
'Marc Fourmigu\'e'

_publ_section_title
;
 Expanded Halogen-Bonded Anion Organic Networks with Star-Shaped
 Iodoethynyl-Substituted Molecules: From Corrugated 2D Hexagonal Lattices
 to Pyrite-Type 2-Fold Interpenetrated Cubic Lattices
;
_journal_name_full 'Journal of the American Chemical Society'
_journal_page_first 6200
_journal_page_last 6210
_journal_paper_doi 10.1021/ja400740v
_journal_volume 135
_journal_year 2013
_chemical_formula_moiety '2(C12 F3 I3), C16 H36 N, Br'
_chemical_formula_sum 'C40 H36 Br F6 I6 N'
_chemical_formula_weight 1486.01
_chemical_name_systematic
; 
 ? 
;
_space_group_IT_number 15
_symmetry_cell_setting monoclinic
_symmetry_space_group_name_Hall '-C 2yc'
_symmetry_space_group_name_H-M 'C 1 2/c 1'
_atom_sites_solution_hydrogens geom
_atom_sites_solution_primary direct
_atom_sites_solution_secondary difmap
_audit_creation_method SHELXL-97
_cell_angle_alpha 90.00
_cell_angle_beta 95.6600(10)
_cell_angle_gamma 90.00
_cell_formula_units_Z 4
_cell_length_a 8.88340(10)
_cell_length_b 21.3386(4)
_cell_length_c 25.8119(5)
_cell_measurement_reflns_used 13858
_cell_measurement_temperature 293(2)
_cell_measurement_theta_max 27.4986
_cell_measurement_theta_min 3.6011
_cell_volume 4869.03(14)
_computing_cell_refinement 'Dirax/lsq (Duisenberg & Schreurs, 1989-2000)'
_computing_data_collection 'Collect (Bruker AXS BV, 1997-2004)'
_computing_data_reduction 'EvalCCD (Duisenberg & Schreurs 1990-2000)'
_computing_molecular_graphics 'Ortep-3 for Windows (Farrugia, 1997)'
_computing_publication_material 'WinGX publication routines (Farrugia, 1999)'
_computing_structure_refinement 'SHELXL-97 (Sheldrick, 1997)'
_computing_structure_solution 'SIR92 (Altomare et al., 1993)'
_diffrn_ambient_temperature 293(2)
_diffrn_detector_area_resol_mean 9
_diffrn_measured_fraction_theta_full 0.987
_diffrn_measured_fraction_theta_max 0.987
_diffrn_measurement_device '95mm CCD camera on \k-goniostat'
_diffrn_measurement_device_type KappaCCD
_diffrn_measurement_method CCD
_diffrn_radiation_monochromator 'horizonally mounted graphite crystal'
_diffrn_radiation_source 'fine-focus sealed tube'
_diffrn_radiation_type MoK\a
_diffrn_radiation_wavelength 0.71073
_diffrn_reflns_av_R_equivalents 0.0580
_diffrn_reflns_av_sigmaI/netI 0.0489
_diffrn_reflns_limit_h_max 11
_diffrn_reflns_limit_h_min -11
_diffrn_reflns_limit_k_max 27
_diffrn_reflns_limit_k_min -27
_diffrn_reflns_limit_l_max 33
_diffrn_reflns_limit_l_min -33
_diffrn_reflns_number 42708
_diffrn_reflns_theta_full 27.50
_diffrn_reflns_theta_max 27.50
_diffrn_reflns_theta_min 3.60
_exptl_absorpt_coefficient_mu 4.698
_exptl_absorpt_correction_T_max 0.791
_exptl_absorpt_correction_T_min 0.434
_exptl_absorpt_correction_type multi-scan
_exptl_absorpt_process_details
;
  [Sheldrick, G.M. (2002). SADABS Bruker AXS Inc., Madison, Wisconsin, USA]
;
_exptl_crystal_colour white
_exptl_crystal_density_diffrn 2.027
_exptl_crystal_description prism
_exptl_crystal_F_000 2760
_exptl_crystal_size_max 0.57
_exptl_crystal_size_mid 0.15
_exptl_crystal_size_min 0.05
_refine_diff_density_max 1.283
_refine_diff_density_min -1.311
_refine_diff_density_rms 0.119
_refine_ls_extinction_method none
_refine_ls_goodness_of_fit_ref 1.069
_refine_ls_hydrogen_treatment constr
_refine_ls_matrix_type full
_refine_ls_number_parameters 245
_refine_ls_number_reflns 5518
_refine_ls_number_restraints 1
_refine_ls_restrained_S_all 1.071
_refine_ls_R_factor_all 0.1123
_refine_ls_R_factor_gt 0.0491
_refine_ls_shift/su_max 0.042
_refine_ls_shift/su_mean 0.002
_refine_ls_structure_factor_coef Fsqd
_refine_ls_weighting_details 'calc w=1/[\s^2^(Fo^2^)+(0.0147P)^2^+43.1013P] where P=(Fo^2^+2Fc^2^)/3'
_refine_ls_weighting_scheme calc
_refine_ls_wR_factor_gt 0.0769
_refine_ls_wR_factor_ref 0.0944
_reflns_number_gt 3222
_reflns_number_total 5518
_reflns_threshold_expression >2sigma(I)
_cod_data_source_file ja400740v_si_001_11.cif
_cod_data_source_block 1-1-Bu4NBr
_cod_original_sg_symbol_H-M 'C 2/c'
_cod_database_code 4119628

loop_
_symmetry_equiv_pos_as_xyz
'x, y, z'
'-x, y, -z+1/2'
'x+1/2, y+1/2, z'
'-x+1/2, y+1/2, -z+1/2'
'-x, -y, -z'
'x, -y, z-1/2'
'-x+1/2, -y+1/2, -z'
'x+1/2, -y+1/2, z-1/2'

loop_
_atom_site_label
_atom_site_type_symbol
_atom_site_fract_x
_atom_site_fract_y
_atom_site_fract_z
_atom_site_U_iso_or_equiv
_atom_site_adp_type
_atom_site_occupancy
_atom_site_symmetry_multiplicity
_atom_site_calc_flag
_atom_site_refinement_flags
I001 I 0.11330(5) 0.87326(2) 0.860057(18) 0.05629(14) Uani 1 1 d .
I002 I 0.84830(7) 0.93479(3) 1.18464(2) 0.07915(19) Uani 1 1 d .
I003 I 0.73965(8) 0.49185(3) 0.98284(3) 0.1066(3) Uani 1 1 d .
F1 F 0.4672(5) 0.87562(17) 1.03782(17) 0.0736(12) Uani 1 1 d .
F2 F 0.7685(4) 0.70451(18) 1.09377(15) 0.0679(11) Uani 1 1 d .
F3 F 0.4246(5) 0.68762(19) 0.94464(16) 0.0761(12) Uani 1 1 d .
C1 C 0.2422(8) 0.8333(3) 0.9198(3) 0.0554(17) Uani 1 1 d .
C2 C 0.3309(8) 0.8110(3) 0.9518(3) 0.0544(17) Uani 1 1 d .
C3 C 0.4407(7) 0.7830(3) 0.9899(3) 0.0495(16) Uani 1 1 d .
C4 C 0.5092(7) 0.8162(3) 1.0320(3) 0.0524(16) Uani 1 1 d .
C5 C 0.6206(7) 0.7917(3) 1.0684(2) 0.0497(16) Uani 1 1 d .
C6 C 0.6601(7) 0.7302(3) 1.0601(3) 0.0478(16) Uani 1 1 d .
C7 C 0.5972(7) 0.6929(3) 1.0192(2) 0.0474(15) Uani 1 1 d .
C8 C 0.4876(7) 0.7214(3) 0.9851(3) 0.0510(16) Uani 1 1 d .
C9 C 0.7510(9) 0.8668(4) 1.1383(3) 0.069(2) Uani 1 1 d .
C10 C 0.6936(8) 0.8304(3) 1.1086(3) 0.0601(19) Uani 1 1 d .
C11 C 0.6810(9) 0.5776(3) 1.0015(3) 0.069(2) Uani 1 1 d .
C12 C 0.6452(8) 0.6296(3) 1.0109(3) 0.0567(17) Uani 1 1 d .
Br1 Br 0.0000 0.94230(5) 0.7500 0.0659(3) Uani 1 2 d S
N1 N 0.5000 0.8282(5) 0.7500 0.072(3) Uani 1 2 d S
C13 C 0.3581(9) 0.7883(5) 0.7470(4) 0.088(3) Uani 1 1 d .
H13A H 0.2716 0.8160 0.7473 0.106 Uiso 1 1 calc R
H13B H 0.3486 0.7666 0.7138 0.106 Uiso 1 1 calc R
C14 C 0.3504(9) 0.7411(4) 0.7888(4) 0.085(3) Uani 1 1 d .
H14A H 0.3651 0.7615 0.8225 0.102 Uiso 1 1 calc R
H14B H 0.4305 0.7105 0.7870 0.102 Uiso 1 1 calc R
C15 C 0.1971(10) 0.7081(5) 0.7829(4) 0.106(3) Uani 1 1 d .
H15A H 0.1175 0.7393 0.7819 0.127 Uiso 1 1 calc R
H15B H 0.1861 0.6857 0.7501 0.127 Uiso 1 1 calc R
C16 C 0.1787(14) 0.6640(6) 0.8252(6) 0.157(5) Uani 1 1 d .
H16A H 0.0806 0.6449 0.8199 0.236 Uiso 1 1 calc R
H16B H 0.1881 0.6860 0.8578 0.236 Uiso 1 1 calc R
H16C H 0.2553 0.6322 0.8257 0.236 Uiso 1 1 calc R
C17 C 0.5046(9) 0.8694(5) 0.7989(3) 0.090(3) Uani 1 1 d .
H17A H 0.4095 0.8919 0.7978 0.108 Uiso 1 1 calc R
H17B H 0.5099 0.8419 0.8289 0.108 Uiso 1 1 calc R
C18 C 0.6299(11) 0.9161(5) 0.8075(5) 0.120(4) Uani 1 1 d .
H18A H 0.6307 0.9432 0.7773 0.143 Uiso 1 1 calc R
H18B H 0.7265 0.8947 0.8127 0.143 Uiso 1 1 calc R
C19 C 0.6028(18) 0.9563(7) 0.8576(5) 0.165(6) Uani 1 1 d D
H19A H 0.5023 0.9746 0.8532 0.198 Uiso 1 1 calc R
H19B H 0.6086 0.9292 0.8879 0.198 Uiso 1 1 calc R
C20 C 0.709(3) 1.0033(8) 0.8656(8) 0.319(16) Uani 1 1 d D
H20A H 0.6907 1.0266 0.8962 0.478 Uiso 1 1 calc R
H20B H 0.7012 1.0308 0.8360 0.478 Uiso 1 1 calc R
H20C H 0.8081 0.9852 0.8702 0.478 Uiso 1 1 calc R

loop_
_atom_site_aniso_label
_atom_site_aniso_U_11
_atom_site_aniso_U_22
_atom_site_aniso_U_33
_atom_site_aniso_U_23
_atom_site_aniso_U_13
_atom_site_aniso_U_12
I001 0.0525(3) 0.0579(3) 0.0569(3) 0.0051(2) -0.0024(2) 0.0104(2)
I002 0.0958(4) 0.0667(3) 0.0690(4) -0.0046(3) -0.0219(3) -0.0109(3)
I003 0.1231(6) 0.0534(3) 0.1421(7) -0.0225(4) 0.0064(5) 0.0188(3)
F1 0.087(3) 0.046(2) 0.086(3) -0.003(2) -0.006(2) 0.016(2)
F2 0.072(3) 0.060(2) 0.067(3) 0.011(2) -0.015(2) 0.010(2)
F3 0.093(3) 0.063(3) 0.067(3) -0.011(2) -0.018(2) 0.006(2)
C1 0.053(4) 0.053(4) 0.059(5) 0.007(3) 0.004(3) 0.007(3)
C2 0.054(4) 0.048(4) 0.062(5) 0.002(3) 0.007(4) 0.006(3)
C3 0.043(4) 0.051(4) 0.055(4) 0.010(3) 0.006(3) 0.002(3)
C4 0.059(4) 0.039(4) 0.059(4) 0.005(3) 0.005(3) 0.002(3)
C5 0.058(4) 0.048(4) 0.044(4) 0.001(3) 0.007(3) 0.002(3)
C6 0.043(4) 0.050(4) 0.050(4) 0.014(3) 0.005(3) 0.000(3)
C7 0.055(4) 0.039(3) 0.048(4) 0.004(3) 0.006(3) 0.002(3)
C8 0.052(4) 0.049(4) 0.051(4) -0.001(3) 0.004(3) -0.002(3)
C9 0.085(5) 0.058(5) 0.059(5) 0.000(4) -0.010(4) -0.006(4)
C10 0.068(5) 0.049(4) 0.061(5) 0.002(4) -0.007(4) 0.003(3)
C11 0.080(5) 0.047(4) 0.078(6) -0.002(4) 0.003(4) 0.007(4)
C12 0.058(4) 0.050(4) 0.062(4) 0.003(4) 0.002(3) -0.001(3)
Br1 0.0783(7) 0.0654(7) 0.0496(6) 0.000 -0.0154(5) 0.000
N1 0.052(5) 0.106(7) 0.060(6) 0.000 0.014(4) 0.000
C13 0.055(5) 0.122(8) 0.089(7) -0.009(6) 0.012(4) -0.005(5)
C14 0.062(5) 0.101(7) 0.096(7) -0.002(6) 0.030(5) -0.002(5)
C15 0.081(7) 0.109(8) 0.131(9) -0.024(7) 0.030(6) -0.019(6)
C16 0.120(10) 0.163(12) 0.196(14) 0.033(11) 0.050(9) -0.029(9)
C17 0.068(6) 0.118(8) 0.087(7) -0.001(6) 0.021(5) -0.006(5)
C18 0.088(7) 0.126(9) 0.145(10) -0.013(8) 0.011(7) -0.027(6)
C19 0.246(16) 0.126(11) 0.115(10) -0.011(9) -0.024(10) -0.094(11)
C20 0.61(5) 0.150(17) 0.22(2) -0.008(16) 0.13(3) 0.02(2)

loop_
_atom_type_symbol
_atom_type_description
_atom_type_scat_dispersion_real
_atom_type_scat_dispersion_imag
_atom_type_scat_source
C C 0.0033 0.0016 'International Tables Vol C Tables 4.2.6.8 and 6.1.1.4'
H H 0.0000 0.0000 'International Tables Vol C Tables 4.2.6.8 and 6.1.1.4'
N N 0.0061 0.0033 'International Tables Vol C Tables 4.2.6.8 and 6.1.1.4'
F F 0.0171 0.0103 'International Tables Vol C Tables 4.2.6.8 and 6.1.1.4'
Br Br -0.2901 2.4595 'International Tables Vol C Tables 4.2.6.8 and 6.1.1.4'
I I -0.4742 1.8119 'International Tables Vol C Tables 4.2.6.8 and 6.1.1.4'

loop_
_geom_angle_atom_site_label_1
_geom_angle_atom_site_label_2
_geom_angle_atom_site_label_3
_geom_angle
_geom_angle_site_symmetry_1
_geom_angle_site_symmetry_3
C2 C1 I001 172.8(6) . .
C1 C2 C3 178.7(8) . .
C4 C3 C8 116.2(6) . .
C4 C3 C2 122.5(6) . .
C8 C3 C2 121.2(6) . .
F1 C4 C3 117.9(6) . .
F1 C4 C5 117.9(6) . .
C3 C4 C5 124.2(6) . .
C6 C5 C4 115.2(6) . .
C6 C5 C10 123.9(6) . .
C4 C5 C10 120.8(6) . .
F2 C6 C5 117.6(6) . .
F2 C6 C7 117.6(6) . .
C5 C6 C7 124.8(6) . .
C8 C7 C6 115.7(6) . .
C8 C7 C12 121.2(6) . .
C6 C7 C12 123.1(6) . .
F3 C8 C7 118.1(6) . .
F3 C8 C3 118.2(6) . .
C7 C8 C3 123.8(6) . .
C10 C9 I002 175.3(7) . .
C9 C10 C5 173.6(8) . .
C12 C11 I003 177.6(7) . .
C11 C12 C7 176.6(8) . .
C13 N1 C13 111.6(10) 2_656 .
C13 N1 C17 108.9(5) 2_656 .
C13 N1 C17 108.6(5) . .
C13 N1 C17 108.6(5) 2_656 2_656
C13 N1 C17 108.9(5) . 2_656
C17 N1 C17 110.2(10) . 2_656
C14 C13 N1 116.2(7) . .
C14 C13 H13A 108.2 . .
N1 C13 H13A 108.2 . .
C14 C13 H13B 108.2 . .
N1 C13 H13B 108.2 . .
H13A C13 H13B 107.4 . .
C13 C14 C15 110.2(8) . .
C13 C14 H14A 109.6 . .
C15 C14 H14A 109.6 . .
C13 C14 H14B 109.6 . .
C15 C14 H14B 109.6 . .
H14A C14 H14B 108.1 . .
C16 C15 C14 112.7(10) . .
C16 C15 H15A 109.0 . .
C14 C15 H15A 109.0 . .
C16 C15 H15B 109.0 . .
C14 C15 H15B 109.0 . .
H15A C15 H15B 107.8 . .
C15 C16 H16A 109.5 . .
C15 C16 H16B 109.5 . .
H16A C16 H16B 109.5 . .
C15 C16 H16C 109.5 . .
H16A C16 H16C 109.5 . .
H16B C16 H16C 109.5 . .
C18 C17 N1 117.6(7) . .
C18 C17 H17A 107.9 . .
N1 C17 H17A 107.9 . .
C18 C17 H17B 107.9 . .
N1 C17 H17B 107.9 . .
H17A C17 H17B 107.2 . .
C17 C18 C19 108.1(9) . .
C17 C18 H18A 110.1 . .
C19 C18 H18A 110.1 . .
C17 C18 H18B 110.1 . .
C19 C18 H18B 110.1 . .
H18A C18 H18B 108.4 . .
C20 C19 C18 111.0(15) . .
C20 C19 H19A 109.5 . .
C18 C19 H19A 109.4 . .
C20 C19 H19B 109.4 . .
C18 C19 H19B 109.4 . .
H19A C19 H19B 108.0 . .
C19 C20 H20A 109.4 . .
C19 C20 H20B 109.5 . .
H20A C20 H20B 109.5 . .
C19 C20 H20C 109.5 . .
H20A C20 H20C 109.5 . .
H20B C20 H20C 109.5 . .

loop_
_geom_bond_atom_site_label_1
_geom_bond_atom_site_label_2
_geom_bond_distance
_geom_bond_site_symmetry_2
I001 C1 2.017(7) .
I002 C9 2.019(8) .
I003 C11 1.975(7) .
F1 C4 1.335(7) .
F2 C6 1.349(7) .
F3 C8 1.344(7) .
C1 C2 1.184(9) .
C2 C3 1.445(9) .
C3 C4 1.386(9) .
C3 C8 1.389(9) .
C4 C5 1.397(9) .
C5 C6 1.380(9) .
C5 C10 1.431(9) .
C6 C7 1.395(9) .
C7 C8 1.386(9) .
C7 C12 1.439(9) .
C9 C10 1.172(9) .
C11 C12 1.186(9) .
N1 C13 1.517(10) 2_656
N1 C13 1.517(10) .
N1 C17 1.534(10) .
N1 C17 1.534(10) 2_656
C13 C14 1.482(11) .
C13 H13A 0.9700 .
C13 H13B 0.9700 .
C14 C15 1.528(11) .
C14 H14A 0.9700 .
C14 H14B 0.9700 .
C15 C16 1.463(14) .
C15 H15A 0.9700 .
C15 H15B 0.9700 .
C16 H16A 0.9600 .
C16 H16B 0.9600 .
C16 H16C 0.9600 .
C17 C18 1.494(12) .
C17 H17A 0.9700 .
C17 H17B 0.9700 .
C18 C19 1.592(16) .
C18 H18A 0.9700 .
C18 H18B 0.9700 .
C19 C20 1.377(16) .
C19 H19A 0.9700 .
C19 H19B 0.9700 .
C20 H20A 0.9600 .
C20 H20B 0.9600 .
C20 H20C 0.9600 .

loop_
_geom_torsion_atom_site_label_1
_geom_torsion_atom_site_label_2
_geom_torsion_atom_site_label_3
_geom_torsion_atom_site_label_4
_geom_torsion
_geom_torsion_site_symmetry_1
I001 C1 C2 C3 -44(39) .
C1 C2 C3 C4 139(36) .
C1 C2 C3 C8 -39(36) .
C8 C3 C4 F1 179.8(6) .
C2 C3 C4 F1 2.2(10) .
C8 C3 C4 C5 0.6(10) .
C2 C3 C4 C5 -177.0(6) .
F1 C4 C5 C6 -179.5(6) .
C3 C4 C5 C6 -0.3(10) .
F1 C4 C5 C10 -3.8(10) .
C3 C4 C5 C10 175.5(7) .
C4 C5 C6 F2 179.3(6) .
C10 C5 C6 F2 3.7(10) .
C4 C5 C6 C7 -0.1(10) .
C10 C5 C6 C7 -175.7(6) .
F2 C6 C7 C8 -179.2(6) .
C5 C6 C7 C8 0.2(10) .
F2 C6 C7 C12 -1.5(9) .
C5 C6 C7 C12 177.9(6) .
C6 C7 C8 F3 179.3(6) .
C12 C7 C8 F3 1.5(10) .
C6 C7 C8 C3 0.2(10) .
C12 C7 C8 C3 -177.6(6) .
C4 C3 C8 F3 -179.6(6) .
C2 C3 C8 F3 -2.0(10) .
C4 C3 C8 C7 -0.6(10) .
C2 C3 C8 C7 177.1(6) .
I002 C9 C10 C5 -7(16) .
C6 C5 C10 C9 146(7) .
C4 C5 C10 C9 -30(8) .
I003 C11 C12 C7 24(29) .
C8 C7 C12 C11 13(14) .
C6 C7 C12 C11 -164(13) .
C13 N1 C13 C14 54.5(6) 2_656
C17 N1 C13 C14 -65.6(10) .
C17 N1 C13 C14 174.4(7) 2_656
N1 C13 C14 C15 175.8(7) .
C13 C14 C15 C16 -176.0(9) .
C13 N1 C17 C18 62.6(11) 2_656
C13 N1 C17 C18 -175.7(9) .
C17 N1 C17 C18 -56.4(8) 2_656
N1 C17 C18 C19 175.5(9) .
C17 C18 C19 C20 -175.7(15) .
